data_4333202
loop_
_publ_author_name
'Sathiyendiran, Malaichamy'
'Liao, Rong-Tang'
'Thanasekaran, P.'
'Luo, Tzuoo-Tsair'
'Venkataramanan, N. S.'
'Lee, Gene-Hsiang'
'Peng, Shie-Ming'
'Lu, Kuang-Lieh'

_publ_section_title
;
 Gondola-Shaped Luminescent Tetrarhenium Metallacycles with
 Crown-Ether-like Multiple Recognition Sites
;
_journal_issue 25
_journal_name_full 'Inorganic Chemistry'
_journal_page_first 10052
_journal_page_last 10054
_journal_paper_doi 10.1021/ic061886w
_journal_volume 45
_journal_year 2006
_chemical_formula_sum 'C103 H70 N4 O28 Re4 S2'
_chemical_formula_weight 2620.55
_chemical_name_systematic
; 
 ? 
;
_space_group_IT_number 62
_symmetry_cell_setting orthorhombic
_symmetry_space_group_name_Hall '-P 2ac 2n'
_symmetry_space_group_name_H-M 'P n m a'
_atom_sites_solution_hydrogens geom
_atom_sites_solution_primary direct
_atom_sites_solution_secondary difmap
_audit_creation_method SHELXL-97
_cell_angle_alpha 90.00
_cell_angle_beta 90.00
_cell_angle_gamma 90.00
_cell_formula_units_Z 4
_cell_length_a 25.2572(11)
_cell_length_b 26.0174(11)
_cell_length_c 17.6524(7)
_cell_measurement_reflns_used 2957
_cell_measurement_temperature 150(1)
_cell_measurement_theta_max 21.16
_cell_measurement_theta_min 2.25
_cell_volume 11599.9(8)
_computing_cell_refinement 'Bruker SAINT'
_computing_data_collection 'Bruker SMART'
_computing_data_reduction 'Bruker SAINT'
_computing_molecular_graphics 'Bruker SHELXTL'
_computing_publication_material 'Bruker SHELXTL'
_computing_structure_refinement 'SHELXL-97 (Sheldrick, 1997)'
_computing_structure_solution 'SHELXS-97 (Sheldrick, 1990)'
_diffrn_ambient_temperature 150(1)
_diffrn_measured_fraction_theta_full 0.997
_diffrn_measured_fraction_theta_max 0.997
_diffrn_measurement_device_type 'BRUKER SMART ApexCCD area detector'
_diffrn_measurement_method 'omega scans'
_diffrn_radiation_monochromator graphite
_diffrn_radiation_source 'fine-focus sealed tube'
_diffrn_radiation_type MoK\a
_diffrn_radiation_wavelength 0.71073
_diffrn_reflns_av_R_equivalents 0.1097
_diffrn_reflns_av_sigmaI/netI 0.0937
_diffrn_reflns_limit_h_max 30
_diffrn_reflns_limit_h_min -30
_diffrn_reflns_limit_k_max 30
_diffrn_reflns_limit_k_min -11
_diffrn_reflns_limit_l_max 19
_diffrn_reflns_limit_l_min -20
_diffrn_reflns_number 44820
_diffrn_reflns_theta_full 25.00
_diffrn_reflns_theta_max 25.00
_diffrn_reflns_theta_min 1.39
_exptl_absorpt_coefficient_mu 4.265
_exptl_absorpt_correction_T_max 0.6750
_exptl_absorpt_correction_T_min 0.4153
_exptl_absorpt_correction_type multi-scan
_exptl_crystal_colour dark-brown
_exptl_crystal_density_diffrn 1.501
_exptl_crystal_density_meas 0
_exptl_crystal_density_method 'not measured'
_exptl_crystal_description block
_exptl_crystal_F_000 5088
_exptl_crystal_size_max 0.25
_exptl_crystal_size_mid 0.15
_exptl_crystal_size_min 0.10
_refine_diff_density_max 1.942
_refine_diff_density_min -1.554
_refine_diff_density_rms 0.217
_refine_ls_extinction_method none
_refine_ls_goodness_of_fit_ref 1.115
_refine_ls_hydrogen_treatment mixed
_refine_ls_matrix_type full
_refine_ls_number_parameters 621
_refine_ls_number_reflns 10434
_refine_ls_number_restraints 7
_refine_ls_restrained_S_all 1.115
_refine_ls_R_factor_all 0.1290
_refine_ls_R_factor_gt 0.0763
_refine_ls_shift/su_max 0.001
_refine_ls_shift/su_mean 0.000
_refine_ls_structure_factor_coef Fsqd
_refine_ls_weighting_details 'calc w=1/[\s^2^(Fo^2^)+(0.0965P)^2^+18.5951P] where P=(Fo^2^+2Fc^2^)/3'
_refine_ls_weighting_scheme calc
_refine_ls_wR_factor_gt 0.1802
_refine_ls_wR_factor_ref 0.2087
_reflns_number_gt 6529
_reflns_number_total 10434
_reflns_threshold_expression >2sigma(I)
_cod_data_source_file ic061886wsup1.cif
_cod_data_source_block ic10304
_cod_depositor_comments
;
The following automatic conversions were performed:

'_symmetry_cell_setting' value 'Orthorhombic' changed to
'orthorhombic' according to
/home/saulius/struct/CIF-dictionaries/cif_core.dic dictionary named
'cif_core.dic' version 2.4.2 from 2011-04-26.

Automatic conversion script
Id: cif_fix_values 1891 2012-01-12 08:04:46Z andrius 
;
_cod_original_sg_symbol_H-M Pnma
_cod_database_code 4333202

loop_
_symmetry_equiv_pos_as_xyz
'x, y, z'
'-x+1/2, -y, z+1/2'
'-x, y+1/2, -z'
'x+1/2, -y+1/2, -z+1/2'
'-x, -y, -z'
'x-1/2, y, -z-1/2'
'x, -y-1/2, z'
'-x-1/2, y-1/2, z-1/2'

loop_
_atom_site_label
_atom_site_type_symbol
_atom_site_fract_x
_atom_site_fract_y
_atom_site_fract_z
_atom_site_U_iso_or_equiv
_atom_site_adp_type
_atom_site_occupancy
_atom_site_symmetry_multiplicity
_atom_site_calc_flag
_atom_site_refinement_flags
_atom_site_disorder_assembly
_atom_site_disorder_group
Re1 Re 1.15950(2) 0.08819(2) 1.10137(3) 0.03245(18) Uani 1 1 d . . .
Re2 Re 0.93300(3) 0.08537(2) 0.74034(3) 0.0404(2) Uani 1 1 d . . .
S1 S 1.2311(2) 0.2500 0.9250(3) 0.0413(13) Uani 1 2 d S . .
S2 S 1.0444(2) 0.2500 0.6193(3) 0.0451(14) Uani 1 2 d S . .
O1 O 1.2199(5) 0.1691(4) 1.1926(6) 0.061(3) Uani 1 1 d . . .
O2 O 1.0989(4) 0.0647(4) 1.2453(5) 0.050(3) Uani 1 1 d . . .
O3 O 1.2515(4) 0.0185(4) 1.1460(6) 0.052(3) Uani 1 1 d . . .
O4 O 0.8629(5) 0.1603(4) 0.6531(6) 0.064(3) Uani 1 1 d . . .
O5 O 0.8953(5) 0.0075(4) 0.6231(6) 0.071(4) Uani 1 1 d . . .
O6 O 0.8386(5) 0.0596(4) 0.8415(6) 0.058(3) Uani 1 1 d . . .
O7 O 1.0984(4) 0.1341(3) 1.0615(5) 0.032(2) Uani 1 1 d . . .
O8 O 1.1178(4) 0.0325(3) 1.0367(5) 0.034(2) Uani 1 1 d . . .
O9 O 0.9629(4) 0.1358(3) 0.8221(5) 0.042(2) Uani 1 1 d . . .
O10 O 0.9828(4) 0.0339(3) 0.7981(5) 0.042(3) Uani 1 1 d . . .
O11 O 1.2387(4) 0.1440(3) 0.8939(5) 0.046(3) Uani 1 1 d . . .
O12 O 1.0659(5) 0.1446(4) 0.6021(6) 0.058(3) Uani 1 1 d . . .
N1 N 1.1978(4) 0.1066(4) 0.9917(6) 0.032(3) Uani 1 1 d . . .
N2 N 1.0038(5) 0.1056(4) 0.6732(7) 0.045(3) Uani 1 1 d . . .
C1 C 1.1957(6) 0.1389(6) 1.1569(8) 0.039(4) Uani 1 1 d . . .
C2 C 1.1219(6) 0.0727(5) 1.1915(7) 0.036(4) Uani 1 1 d . . .
C3 C 1.2161(6) 0.0441(5) 1.1288(8) 0.036(3) Uani 1 1 d . . .
C4 C 0.8904(6) 0.1327(6) 0.6876(9) 0.046(4) Uani 1 1 d . . .
C5 C 0.9092(6) 0.0357(5) 0.6681(8) 0.041(4) Uani 1 1 d . . .
C6 C 0.8740(8) 0.0678(6) 0.8039(9) 0.047(4) Uani 1 1 d . . .
C7 C 1.0666(6) 0.1289(5) 1.0045(8) 0.039(4) Uani 1 1 d . . .
C8 C 1.0395(6) 0.1744(5) 0.9807(8) 0.045(4) Uani 1 1 d . . .
H8A H 1.0454 0.2055 1.0076 0.055 Uiso 1 1 calc R . .
C9 C 1.0060(6) 0.1747(5) 0.9214(8) 0.046(4) Uani 1 1 d . . .
H9A H 0.9891 0.2059 0.9077 0.055 Uiso 1 1 calc R . .
C10 C 0.9950(6) 0.1290(5) 0.8781(8) 0.037(3) Uani 1 1 d . . .
C11 C 1.0211(6) 0.0829(5) 0.8995(7) 0.033(3) Uani 1 1 d . . .
C12 C 1.0102(5) 0.0369(4) 0.8591(7) 0.030(3) Uani 1 1 d . . .
C13 C 1.0318(6) -0.0120(5) 0.8871(7) 0.034(3) Uani 1 1 d . . .
C14 C 1.0192(6) -0.0580(5) 0.8541(8) 0.041(4) Uani 1 1 d . . .
H14A H 0.9968 -0.0580 0.8108 0.049 Uiso 1 1 calc R . .
C15 C 1.0376(6) -0.1042(5) 0.8809(9) 0.044(4) Uani 1 1 d . . .
H15A H 1.0283 -0.1353 0.8561 0.053 Uiso 1 1 calc R . .
C16 C 1.0697(7) -0.1053(5) 0.9443(12) 0.069(6) Uani 1 1 d . . .
H16A H 1.0820 -0.1371 0.9644 0.083 Uiso 1 1 calc R . .
C17 C 1.0838(6) -0.0587(5) 0.9782(8) 0.038(3) Uani 1 1 d . . .
H17A H 1.1065 -0.0588 1.0210 0.045 Uiso 1 1 calc R . .
C18 C 1.0650(5) -0.0124(5) 0.9500(7) 0.032(3) Uani 1 1 d . . .
C19 C 1.0820(5) 0.0365(5) 0.9861(7) 0.028(3) Uani 1 1 d . . .
C20 C 1.0562(5) 0.0835(5) 0.9634(7) 0.031(3) Uani 1 1 d . . .
C21 C 1.1706(5) 0.2235(5) 1.0335(7) 0.032(3) Uani 1 1 d . . .
H21A H 1.1511 0.2035 1.0688 0.038 Uiso 1 1 calc R . .
C22 C 1.2009(6) 0.2028(5) 0.9786(7) 0.033(3) Uani 1 1 d . . .
C23 C 1.2112(5) 0.1497(5) 0.9582(7) 0.032(3) Uani 1 1 d . . .
C24 C 1.2202(5) 0.0679(5) 0.9460(7) 0.032(3) Uani 1 1 d . . .
C25 C 1.2203(5) 0.0130(5) 0.9497(7) 0.030(3) Uani 1 1 d . . .
H25A H 1.2039 -0.0046 0.9906 0.037 Uiso 1 1 calc R . .
C26 C 1.2447(6) -0.0131(5) 0.8922(7) 0.036(3) Uani 1 1 d . . .
C27 C 1.2691(7) 0.0124(5) 0.8328(9) 0.053(4) Uani 1 1 d . . .
H27A H 1.2863 -0.0075 0.7949 0.064 Uiso 1 1 calc R . .
C28 C 1.2698(8) 0.0637(6) 0.8262(9) 0.063(5) Uani 1 1 d . . .
H28A H 1.2858 0.0807 0.7845 0.075 Uiso 1 1 calc R . .
C29 C 1.2448(6) 0.0905(5) 0.8860(7) 0.042(4) Uani 1 1 d . . .
C30 C 1.2438(7) -0.0729(6) 0.8923(9) 0.048(4) Uani 1 1 d . . .
C31 C 1.2317(8) -0.0947(5) 0.9699(8) 0.061(5) Uani 1 1 d . . .
H31A H 1.2314 -0.1324 0.9673 0.091 Uiso 1 1 calc R . .
H31B H 1.1969 -0.0825 0.9868 0.091 Uiso 1 1 calc R . .
H31C H 1.2589 -0.0835 1.0060 0.091 Uiso 1 1 calc R . .
C32 C 1.2963(7) -0.0959(6) 0.8638(9) 0.060(5) Uani 1 1 d . . .
H32A H 1.2940 -0.1335 0.8647 0.090 Uiso 1 1 calc R . .
H32B H 1.3253 -0.0846 0.8966 0.090 Uiso 1 1 calc R . .
H32C H 1.3029 -0.0843 0.8118 0.090 Uiso 1 1 calc R . .
C33 C 1.2008(7) -0.0906(6) 0.8355(10) 0.062(5) Uani 1 1 d . . .
H33A H 1.1994 -0.1283 0.8346 0.093 Uiso 1 1 calc R . .
H33B H 1.2094 -0.0778 0.7848 0.093 Uiso 1 1 calc R . .
H33C H 1.1663 -0.0771 0.8512 0.093 Uiso 1 1 calc R . .
C34 C 0.9723(6) 0.2224(5) 0.7134(8) 0.040(4) Uani 1 1 d . . .
H34A H 0.9490 0.2023 0.7434 0.048 Uiso 1 1 calc R . .
C35 C 1.0090(6) 0.2020(5) 0.6662(8) 0.038(4) Uani 1 1 d . . .
C36 C 1.0231(6) 0.1492(5) 0.6502(8) 0.041(4) Uani 1 1 d . . .
C37 C 1.0367(7) 0.0681(6) 0.6380(9) 0.053(5) Uani 1 1 d . . .
C38 C 1.0344(8) 0.0133(5) 0.6411(8) 0.058(5) Uani 1 1 d . . .
H38A H 1.0097 -0.0046 0.6721 0.069 Uiso 1 1 calc R . .
C39 C 1.0708(9) -0.0120(7) 0.5953(9) 0.072(6) Uani 1 1 d . A .
C40 C 1.1084(9) 0.0146(7) 0.5531(11) 0.080(6) Uani 1 1 d . . .
H40A H 1.1339 -0.0038 0.5244 0.096 Uiso 1 1 calc R . .
C41 C 1.1087(9) 0.0679(8) 0.5525(10) 0.084(7) Uani 1 1 d . . .
H41A H 1.1333 0.0860 0.5218 0.101 Uiso 1 1 calc R . .
C42 C 1.0746(8) 0.0930(6) 0.5948(9) 0.059(5) Uani 1 1 d . . .
C43 C 1.0714(10) -0.0740(6) 0.5928(9) 0.076(7) Uani 1 1 d . . .
C44 C 1.0103(15) -0.1003(13) 0.631(2) 0.063(10) Uiso 0.50 1 d P A 1
C45 C 1.1095(15) -0.0897(12) 0.6542(19) 0.056(9) Uiso 0.50 1 d P A 1
C46 C 1.0700(19) -0.0957(16) 0.511(3) 0.088(13) Uiso 0.50 1 d P A 1
C44' C 1.0319(16) -0.0852(14) 0.539(2) 0.071(11) Uiso 0.50 1 d P A 2
C45' C 1.072(2) -0.0939(17) 0.669(3) 0.092(14) Uiso 0.50 1 d P A 2
C46' C 1.130(2) -0.090(2) 0.552(3) 0.13(2) Uiso 0.50 1 d P A 2
C47 C 0.845(2) 0.2500 0.265(2) 0.27(3) Uiso 1 2 d SD . .
H47A H 0.8061 0.2500 0.2682 0.411 Uiso 1 2 calc SR . .
H47B H 0.8568 0.2192 0.2383 0.411 Uiso 0.50 1 calc PR . .
H47C H 0.8568 0.2808 0.2383 0.411 Uiso 0.50 1 calc PR . .
C48 C 0.868(2) 0.2500 0.346(2) 0.18(2) Uiso 1 2 d SD . .
C49 C 0.9195(19) 0.2500 0.358(2) 0.155(17) Uiso 1 2 d SD . .
H49A H 0.9403 0.2500 0.3134 0.186 Uiso 1 2 calc SR . .
C50 C 0.947(3) 0.2500 0.421(4) 0.24(3) Uiso 1 2 d S . .
H50A H 0.9849 0.2500 0.4210 0.283 Uiso 1 2 calc SR . .
C51 C 0.9134(19) 0.2500 0.499(3) 0.148(16) Uiso 1 2 d S . .
H51A H 0.9273 0.2500 0.5494 0.177 Uiso 1 2 calc SR . .
C52 C 0.863(2) 0.2500 0.480(3) 0.160(17) Uiso 1 2 d S . .
H52A H 0.8389 0.2500 0.5214 0.191 Uiso 1 2 calc SR . .
C53 C 0.841(2) 0.2500 0.407(2) 0.168(19) Uiso 1 2 d SD . .
H53A H 0.8033 0.2500 0.4029 0.202 Uiso 1 2 calc SR . .
O13 O 0.3378(15) 0.2885(15) 0.658(2) 0.145(14) Uiso 0.50 1 d PD . .
H13 H 0.3345 0.2500 0.7012 0.218 Uiso 1 2 d S . .
C54 C 0.352(2) 0.290(2) 0.575(2) 0.130(19) Uiso 0.50 1 d PD . .
H54A H 0.3583 0.2500 0.5574 0.196 Uiso 1 2 d S . .
H54B H 0.3836 0.3065 0.5676 0.196 Uiso 0.50 1 d P . .
H54C H 0.3244 0.3017 0.5456 0.196 Uiso 0.50 1 d P . .
O14 O 0.5764(17) 0.2199(15) 0.277(2) 0.167(16) Uiso 0.50 1 d PD . .
H14 H 0.5618 0.2500 0.3009 0.250 Uiso 1 2 d S . .
C55 C 0.588(2) 0.215(2) 0.194(2) 0.14(2) Uiso 0.50 1 d PD . .
H55A H 0.5647 0.2500 0.1846 0.204 Uiso 1 2 d S . .
H55B H 0.5706 0.1891 0.1682 0.204 Uiso 0.50 1 d P . .
H55C H 0.6220 0.2245 0.1783 0.204 Uiso 0.50 1 d P . .
O15 O 1.1273(13) 0.1364(10) 0.7890(17) 0.104(10) Uiso 0.50 1 d PD . .
H15 H 1.1552 0.1134 0.7413 0.156 Uiso 0.50 1 d P . .
C56 C 1.1404(16) 0.1911(11) 0.770(2) 0.080(12) Uiso 0.50 1 d PD . .
H56A H 1.1180 0.2141 0.8001 0.119 Uiso 0.50 1 calc PR . .
H56B H 1.1341 0.1971 0.7161 0.119 Uiso 0.50 1 calc PR . .
H56C H 1.1777 0.1977 0.7818 0.119 Uiso 0.50 1 calc PR . .
O15' O 1.1501(14) 0.0831(13) 0.7588(19) 0.125(12) Uiso 0.50 1 d PD . .
H15' H 1.1430 0.0421 0.7618 0.187 Uiso 0.50 1 d P . .
C56' C 1.1854(15) 0.1024(15) 0.696(2) 0.079(12) Uiso 0.50 1 d PD . .
H56D H 1.2011 0.0730 0.6693 0.119 Uiso 0.50 1 calc PR . .
H56E H 1.2136 0.1238 0.7174 0.119 Uiso 0.50 1 calc PR . .
H56F H 1.1644 0.1228 0.6602 0.119 Uiso 0.50 1 calc PR . .

loop_
_atom_site_aniso_label
_atom_site_aniso_U_11
_atom_site_aniso_U_22
_atom_site_aniso_U_33
_atom_site_aniso_U_23
_atom_site_aniso_U_13
_atom_site_aniso_U_12
Re1 0.0415(4) 0.0335(3) 0.0224(3) -0.0003(2) -0.0019(2) -0.0036(3)
Re2 0.0579(4) 0.0312(3) 0.0322(4) 0.0036(3) -0.0145(3) -0.0055(3)
S1 0.050(3) 0.035(3) 0.039(3) 0.000 0.014(3) 0.000
S2 0.053(4) 0.036(3) 0.046(3) 0.000 0.010(3) 0.000
O1 0.084(9) 0.052(7) 0.047(7) -0.004(6) -0.015(6) -0.021(6)
O2 0.061(8) 0.067(7) 0.022(6) -0.004(5) 0.008(5) -0.015(6)
O3 0.050(7) 0.058(7) 0.049(7) 0.001(5) -0.006(6) 0.006(6)
O4 0.083(9) 0.040(6) 0.070(8) 0.017(6) -0.029(7) -0.015(6)
O5 0.117(11) 0.061(7) 0.035(7) 0.005(6) -0.024(7) -0.031(7)
O6 0.070(9) 0.060(7) 0.045(7) 0.017(6) -0.010(6) -0.007(7)
O7 0.040(6) 0.025(5) 0.032(5) 0.000(4) -0.007(5) -0.002(4)
O8 0.041(6) 0.030(5) 0.032(5) 0.008(4) 0.000(5) -0.001(4)
O9 0.048(7) 0.030(5) 0.048(6) 0.005(5) -0.007(5) 0.001(5)
O10 0.064(7) 0.018(4) 0.044(6) 0.001(4) -0.017(5) 0.000(5)
O11 0.074(8) 0.025(5) 0.040(6) 0.002(4) 0.019(5) 0.001(5)
O12 0.082(9) 0.040(6) 0.054(7) -0.008(5) 0.015(6) 0.004(6)
N1 0.039(7) 0.026(5) 0.031(7) -0.003(5) -0.006(5) -0.005(5)
N2 0.061(9) 0.033(6) 0.042(8) 0.002(6) -0.007(6) 0.010(6)
C1 0.044(10) 0.048(9) 0.024(8) 0.004(7) 0.001(7) 0.005(7)
C2 0.059(11) 0.034(8) 0.014(8) -0.001(6) -0.001(7) -0.002(7)
C3 0.041(9) 0.041(8) 0.025(8) 0.001(6) -0.009(7) -0.009(7)
C4 0.043(10) 0.041(9) 0.052(10) 0.007(8) -0.020(8) -0.012(8)
C5 0.052(10) 0.030(8) 0.043(9) 0.010(7) -0.024(8) -0.004(7)
C6 0.075(13) 0.035(8) 0.032(9) 0.017(7) -0.027(9) -0.011(8)
C7 0.043(9) 0.027(7) 0.046(9) -0.004(6) 0.010(8) -0.004(7)
C8 0.069(11) 0.028(7) 0.040(9) 0.001(7) -0.015(8) -0.004(7)
C9 0.067(11) 0.031(8) 0.040(9) -0.004(7) -0.012(8) 0.010(7)
C10 0.040(9) 0.034(8) 0.038(9) 0.003(6) -0.016(7) -0.010(7)
C11 0.044(8) 0.037(7) 0.017(7) 0.003(6) 0.001(6) -0.007(7)
C12 0.048(9) 0.016(6) 0.027(8) -0.004(5) -0.005(7) -0.013(6)
C13 0.043(9) 0.036(7) 0.024(8) -0.001(6) 0.002(6) 0.004(7)
C14 0.055(10) 0.035(8) 0.032(9) -0.010(7) -0.006(7) 0.000(7)
C15 0.057(11) 0.022(7) 0.054(10) -0.020(7) 0.007(8) 0.006(7)
C16 0.078(13) 0.012(7) 0.117(17) 0.009(9) -0.022(13) 0.012(8)
C17 0.041(9) 0.036(8) 0.036(9) 0.001(7) 0.006(7) 0.003(7)
C18 0.045(9) 0.026(7) 0.026(8) 0.000(6) 0.016(7) -0.003(6)
C19 0.035(8) 0.035(7) 0.015(7) -0.003(6) 0.007(6) -0.006(6)
C20 0.035(8) 0.034(7) 0.024(7) 0.007(6) 0.002(6) 0.007(6)
C21 0.031(8) 0.036(7) 0.028(8) 0.006(6) 0.008(6) 0.008(6)
C22 0.055(9) 0.026(7) 0.018(7) 0.000(5) 0.003(6) -0.013(6)
C23 0.032(8) 0.042(8) 0.023(7) 0.010(6) 0.010(6) -0.008(6)
C24 0.023(7) 0.049(8) 0.024(8) 0.001(6) 0.005(6) 0.004(6)
C25 0.039(8) 0.026(7) 0.026(8) 0.002(6) -0.002(6) -0.003(6)
C26 0.039(9) 0.037(8) 0.032(8) -0.017(6) 0.002(7) 0.008(7)
C27 0.067(12) 0.036(8) 0.055(11) 0.000(8) 0.024(9) 0.007(8)
C28 0.098(15) 0.049(9) 0.041(10) 0.003(8) 0.030(10) 0.013(10)
C29 0.058(10) 0.045(8) 0.024(8) 0.004(7) -0.001(7) -0.001(8)
C30 0.051(11) 0.048(9) 0.045(10) -0.002(7) 0.017(8) 0.001(7)
C31 0.119(16) 0.023(8) 0.040(10) 0.002(7) 0.015(10) -0.001(9)
C32 0.084(13) 0.053(10) 0.044(10) -0.007(8) 0.020(9) -0.006(9)
C33 0.066(12) 0.070(11) 0.050(11) -0.004(9) -0.001(9) -0.014(10)
C34 0.036(9) 0.041(8) 0.043(9) 0.004(7) 0.008(7) 0.002(7)
C35 0.043(9) 0.027(7) 0.045(9) 0.006(6) -0.001(7) 0.009(6)
C36 0.048(10) 0.037(8) 0.038(9) -0.001(7) 0.002(8) 0.001(7)
C37 0.082(14) 0.036(8) 0.041(10) -0.002(8) -0.011(9) 0.013(9)
C38 0.122(16) 0.023(7) 0.028(9) -0.001(7) -0.012(9) -0.002(9)
C39 0.136(19) 0.049(10) 0.031(10) -0.013(8) -0.035(11) 0.031(12)
C40 0.129(19) 0.060(12) 0.051(12) -0.017(10) 0.008(13) 0.025(13)
C41 0.124(19) 0.076(13) 0.051(12) 0.010(10) 0.031(12) 0.022(14)
C42 0.090(14) 0.043(9) 0.043(10) -0.009(8) 0.001(10) 0.017(10)
C43 0.15(2) 0.047(10) 0.031(10) 0.007(7) -0.010(11) 0.037(11)

loop_
_atom_type_symbol
_atom_type_description
_atom_type_scat_dispersion_real
_atom_type_scat_dispersion_imag
_atom_type_scat_source
C C 0.0033 0.0016 'International Tables Vol C Tables 4.2.6.8 and 6.1.1.4'
H H 0.0000 0.0000 'International Tables Vol C Tables 4.2.6.8 and 6.1.1.4'
N N 0.0061 0.0033 'International Tables Vol C Tables 4.2.6.8 and 6.1.1.4'
O O 0.0106 0.0060 'International Tables Vol C Tables 4.2.6.8 and 6.1.1.4'
S S 0.1246 0.1234 'International Tables Vol C Tables 4.2.6.8 and 6.1.1.4'
Re Re -1.0185 7.2310 'International Tables Vol C Tables 4.2.6.8 and 6.1.1.4'

loop_
_geom_angle_atom_site_label_1
_geom_angle_atom_site_label_2
_geom_angle_atom_site_label_3
_geom_angle
_geom_angle_site_symmetry_1
_geom_angle_site_symmetry_3
C1 Re1 C3 85.7(6) . .
C1 Re1 C2 87.5(6) . .
C3 Re1 C2 92.0(6) . .
C1 Re1 O7 97.8(5) . .
C3 Re1 O7 174.8(5) . .
C2 Re1 O7 92.0(5) . .
C1 Re1 O8 178.5(5) . .
C3 Re1 O8 95.7(5) . .
C2 Re1 O8 93.3(5) . .
O7 Re1 O8 80.9(3) . .
C1 Re1 N1 95.2(5) . .
C3 Re1 N1 91.4(5) . .
C2 Re1 N1 175.8(5) . .
O7 Re1 N1 84.5(4) . .
O8 Re1 N1 84.0(3) . .
C4 Re2 C5 86.1(6) . .
C4 Re2 C6 90.0(7) . .
C5 Re2 C6 89.2(6) . .
C4 Re2 O9 97.9(5) . .
C5 Re2 O9 175.9(5) . .
C6 Re2 O9 91.5(5) . .
C4 Re2 O10 178.2(5) . .
C5 Re2 O10 94.6(5) . .
C6 Re2 O10 91.7(5) . .
O9 Re2 O10 81.3(3) . .
C4 Re2 N2 92.4(6) . .
C5 Re2 N2 93.3(6) . .
C6 Re2 N2 176.7(5) . .
O9 Re2 N2 85.9(4) . .
O10 Re2 N2 85.9(4) . .
C22 S1 C22 90.7(9) 7_565 .
C35 S2 C35 91.4(9) . 7_565
C7 O7 Re1 131.7(8) . .
C19 O8 Re1 132.2(8) . .
C10 O9 Re2 131.9(9) . .
C12 O10 Re2 133.7(8) . .
C23 O11 C29 104.5(10) . .
C42 O12 C36 105.7(13) . .
C23 N1 C24 104.4(11) . .
C23 N1 Re1 133.7(9) . .
C24 N1 Re1 121.4(8) . .
C36 N2 C37 104.0(13) . .
C36 N2 Re2 132.7(10) . .
C37 N2 Re2 123.0(10) . .
O1 C1 Re1 177.3(13) . .
O2 C2 Re1 178.3(13) . .
O3 C3 Re1 177.9(12) . .
O4 C4 Re2 177.0(12) . .
O5 C5 Re2 177.5(13) . .
O6 C6 Re2 177.1(15) . .
O7 C7 C20 127.1(13) . .
O7 C7 C8 116.0(12) . .
C20 C7 C8 116.9(13) . .
C9 C8 C7 122.3(13) . .
C8 C9 C10 121.9(13) . .
O9 C10 C11 127.7(12) . .
O9 C10 C9 114.4(12) . .
C11 C10 C9 117.8(12) . .
C12 C11 C10 119.3(12) . .
C12 C11 C20 121.6(12) . .
C10 C11 C20 119.0(12) . .
O10 C12 C11 125.3(12) . .
O10 C12 C13 115.4(10) . .
C11 C12 C13 119.4(12) . .
C14 C13 C18 118.2(12) . .
C14 C13 C12 121.9(12) . .
C18 C13 C12 119.8(12) . .
C13 C14 C15 122.7(13) . .
C14 C15 C16 119.8(13) . .
C15 C16 C17 118.4(13) . .
C18 C17 C16 121.0(14) . .
C17 C18 C13 119.8(12) . .
C17 C18 C19 119.5(13) . .
C13 C18 C19 120.6(12) . .
O8 C19 C20 125.8(12) . .
O8 C19 C18 115.7(12) . .
C20 C19 C18 118.5(12) . .
C7 C20 C11 122.0(12) . .
C7 C20 C19 118.9(12) . .
C11 C20 C19 119.1(12) . .
C22 C21 C21 113.6(7) . 7_565
C21 C22 C23 131.4(12) . .
C21 C22 S1 111.1(9) . .
C23 C22 S1 117.5(10) . .
N1 C23 O11 115.0(12) . .
N1 C23 C22 130.9(12) . .
O11 C23 C22 114.1(11) . .
C29 C24 N1 108.7(12) . .
C29 C24 C25 117.8(12) . .
N1 C24 C25 133.4(12) . .
C26 C25 C24 117.6(12) . .
C25 C26 C27 121.7(13) . .
C25 C26 C30 119.3(13) . .
C27 C26 C30 119.0(12) . .
C28 C27 C26 123.1(15) . .
C27 C28 C29 114.9(15) . .
C24 C29 O11 107.5(12) . .
C24 C29 C28 124.9(14) . .
O11 C29 C28 127.6(13) . .
C31 C30 C32 108.9(14) . .
C31 C30 C33 109.3(14) . .
C32 C30 C33 106.0(13) . .
C31 C30 C26 112.3(12) . .
C32 C30 C26 112.2(13) . .
C33 C30 C26 107.9(13) . .
C35 C34 C34 113.1(8) . 7_565
C34 C35 C36 131.4(13) . .
C34 C35 S2 111.1(10) . .
C36 C35 S2 117.4(11) . .
N2 C36 O12 114.2(12) . .
N2 C36 C35 132.5(14) . .
O12 C36 C35 113.3(12) . .
C42 C37 N2 108.9(13) . .
C42 C37 C38 121.1(16) . .
N2 C37 C38 129.9(17) . .
C39 C38 C37 115.0(17) . .
C38 C39 C40 121.8(16) . .
C38 C39 C43 119.7(19) . .
C40 C39 C43 118.4(18) . .
C41 C40 C39 120.4(19) . .
C42 C41 C40 119(2) . .
C41 C42 O12 130.4(19) . .
C41 C42 C37 122.2(17) . .
O12 C42 C37 107.3(14) . .
C44' C43 C45' 124(3) . .
C44' C43 C45 152(2) . .
C45' C43 C45 39(2) . .
C44' C43 C46 44(2) . .
C45' C43 C46 138(3) . .
C45 C43 C46 126(2) . .
C44' C43 C39 103(2) . .
C45' C43 C39 110(2) . .
C45 C43 C39 104.9(19) . .
C46 C43 C39 112.8(19) . .
C44' C43 C46' 106(3) . .
C45' C43 C46' 107(3) . .
C45 C43 C46' 71(3) . .
C46 C43 C46' 62(3) . .
C39 C43 C46' 105(2) . .
C44' C43 C44 64(2) . .
C45' C43 C44 62(2) . .
C45 C43 C44 100(2) . .
C46 C43 C44 101(2) . .
C39 C43 C44 111.0(19) . .
C46' C43 C44 144(2) . .
C53 C48 C49 113(3) . .
C53 C48 C47 125(4) . .
C49 C48 C47 122(4) . .
C50 C49 C48 132(6) . .
C49 C50 C51 116(6) . .
C52 C51 C50 107(5) . .
C51 C52 C53 128(5) . .
C48 C53 C52 124(5) . .
C55 O14 O14 95(3) . 7_565
O14 C55 C55 85(3) . 7_565
C56 O15 O15' 132(3) . .
C56' O15' O15 100(3) . .

loop_
_geom_bond_atom_site_label_1
_geom_bond_atom_site_label_2
_geom_bond_distance
_geom_bond_site_symmetry_2
Re1 C1 1.881(16) .
Re1 C3 1.896(15) .
Re1 C2 1.896(15) .
Re1 O7 2.074(9) .
Re1 O8 2.124(9) .
Re1 N1 2.216(11) .
Re2 C4 1.882(15) .
Re2 C5 1.911(15) .
Re2 C6 1.92(2) .
Re2 O9 2.093(9) .
Re2 O10 2.101(9) .
Re2 N2 2.208(13) .
S1 C22 1.728(12) 7_565
S1 C22 1.728(12) .
S2 C35 1.745(14) .
S2 C35 1.745(14) 7_565
O1 C1 1.178(16) .
O2 C2 1.133(15) .
O3 C3 1.156(16) .
O4 C4 1.170(16) .
O5 C5 1.138(16) .
O6 C6 1.132(19) .
O7 C7 1.295(17) .
O8 C19 1.276(15) .
O9 C10 1.290(15) .
O10 C12 1.284(15) .
O11 C23 1.338(15) .
O11 C29 1.408(16) .
O12 C42 1.366(17) .
O12 C36 1.380(17) .
N1 C23 1.314(15) .
N1 C24 1.410(16) .
N2 C36 1.302(17) .
N2 C37 1.424(19) .
C7 C20 1.410(18) .
C7 C8 1.430(19) .
C8 C9 1.346(19) .
C9 C10 1.440(18) .
C10 C11 1.420(18) .
C11 C12 1.418(16) .
C11 C20 1.436(18) .
C12 C13 1.469(17) .
C13 C14 1.368(18) .
C13 C18 1.394(18) .
C14 C15 1.373(19) .
C15 C16 1.38(2) .
C16 C17 1.40(2) .
C17 C18 1.387(18) .
C18 C19 1.486(17) .
C19 C20 1.442(17) .
C21 C22 1.347(17) .
C21 C21 1.38(2) 7_565
C22 C23 1.451(18) .
C24 C29 1.361(18) .
C24 C25 1.428(17) .
C25 C26 1.368(17) .
C26 C27 1.39(2) .
C26 C30 1.556(19) .
C27 C28 1.34(2) .
C28 C29 1.41(2) .
C30 C31 1.52(2) .
C30 C32 1.54(2) .
C30 C33 1.55(2) .
C34 C35 1.354(18) .
C34 C34 1.43(3) 7_565
C35 C36 1.446(18) .
C37 C42 1.38(2) .
C37 C38 1.430(19) .
C38 C39 1.39(2) .
C39 C40 1.39(3) .
C39 C43 1.61(2) .
C40 C41 1.39(2) .
C41 C42 1.31(2) .
C43 C44' 1.41(4) .
C43 C45' 1.44(5) .
C43 C45 1.51(4) .
C43 C46 1.56(5) .
C43 C46' 1.70(6) .
C43 C44 1.82(4) .
C47 C48 1.537(10) .
C48 C53 1.28(5) .
C48 C49 1.32(5) .
C49 C50 1.31(6) .
C50 C51 1.62(7) .
C51 C52 1.31(5) .
C52 C53 1.42(5) .
O13 C54 1.502(10) .
O14 C55 1.503(10) .
O14 O14 1.57(8) 7_565
C55 C55 1.81(11) 7_565
O15 C56 1.498(10) .
O15 O15' 1.59(4) .
O15' C56' 1.511(10) .
